data_1565636
loop_
_publ_author_name
'Moschovitis, K.'
'Banti, C.N.'
'Kourkoumelis, N.'
'Moushi, E.E.'
'Lazarides, T.'
'Hadjikakou, S.K.'

_publ_section_title
;
 Fluorescence of copper(I) and mixed valence copper(I/II) complexes with
 dipicolinic acid and their catalytic activity on catechol oxidation
;
_journal_name_full 'Inorganica Chimica Acta'
_journal_page_first 119209
_journal_paper_doi 10.1016/j.ica.2019.119209
_journal_volume 500
_journal_year 2020
_chemical_formula_moiety 'C54 H45 Cl2 Cu2 P3'
_chemical_formula_sum 'C54 H45 Cl2 Cu2 P3'
_chemical_formula_weight 984.81
_space_group_crystal_system monoclinic
_space_group_IT_number 14
_space_group_name_Hall '-P 2yn'
_space_group_name_H-M_alt 'P 1 21/n 1'
_atom_sites_solution_hydrogens geom
_audit_creation_method SHELXL-2014/7
_cell_angle_alpha 90
_cell_angle_beta 109.512(4)
_cell_angle_gamma 90
_cell_formula_units_Z 4
_cell_length_a 18.9026(6)
_cell_length_b 9.7615(3)
_cell_length_c 26.2615(9)
_cell_measurement_reflns_used 6919
_cell_measurement_temperature 100(2)
_cell_measurement_theta_max 72.0600
_cell_measurement_theta_min 5.0850
_cell_volume 4567.4(3)
_computing_structure_refinement 'SHELXL-2014/7 (Sheldrick, 2014)'
_diffrn_ambient_temperature 100(2)
_diffrn_detector_area_resol_mean 10.4223
_diffrn_measured_fraction_theta_full 0.999
_diffrn_measured_fraction_theta_max 0.976
_diffrn_measurement_device_type 'SuperNova, Dual, Cu at zero, Atlas'
_diffrn_measurement_method '\w scans'
_diffrn_radiation_type CuK\a
_diffrn_radiation_wavelength 1.54184
_diffrn_reflns_av_R_equivalents 0.0440
_diffrn_reflns_av_unetI/netI 0.0525
_diffrn_reflns_Laue_measured_fraction_full 0.999
_diffrn_reflns_Laue_measured_fraction_max 0.976
_diffrn_reflns_limit_h_max 14
_diffrn_reflns_limit_h_min -23
_diffrn_reflns_limit_k_max 11
_diffrn_reflns_limit_k_min -11
_diffrn_reflns_limit_l_max 30
_diffrn_reflns_limit_l_min -32
_diffrn_reflns_number 18499
_diffrn_reflns_point_group_measured_fraction_full 0.999
_diffrn_reflns_point_group_measured_fraction_max 0.976
_diffrn_reflns_theta_full 67.684
_diffrn_reflns_theta_max 72.267
_diffrn_reflns_theta_min 3.507
_diffrn_source 'micro-focus sealed X-ray tube'
_exptl_absorpt_coefficient_mu 3.498
_exptl_absorpt_correction_T_max 1.00000
_exptl_absorpt_correction_T_min 0.66475
_exptl_absorpt_correction_type multi-scan
_exptl_absorpt_process_details
;
CrysAlisPro 1.171.38.43 (Rigaku Oxford Diffraction, 2015)
Empirical absorption correction using spherical harmonics,
 implemented in SCALE3 ABSPACK scaling algorithm.
;
_exptl_crystal_colour colorless
_exptl_crystal_density_diffrn 1.432
_exptl_crystal_description polyhedral
_exptl_crystal_F_000 2024
_exptl_crystal_size_max 0.12
_exptl_crystal_size_mid 0.06
_exptl_crystal_size_min 0.02
_refine_diff_density_max 0.494
_refine_diff_density_min -0.525
_refine_diff_density_rms 0.080
_refine_ls_extinction_coef .
_refine_ls_extinction_method none
_refine_ls_goodness_of_fit_ref 1.021
_refine_ls_hydrogen_treatment constr
_refine_ls_matrix_type full
_refine_ls_number_parameters 550
_refine_ls_number_reflns 8794
_refine_ls_number_restraints 0
_refine_ls_restrained_S_all 1.021
_refine_ls_R_factor_all 0.0585
_refine_ls_R_factor_gt 0.0431
_refine_ls_shift/su_max 0.005
_refine_ls_shift/su_mean 0.001
_refine_ls_structure_factor_coef Fsqd
_refine_ls_weighting_details 'w=1/[\s^2^(Fo^2^)+(0.0616P)^2^+2.1523P] where P=(Fo^2^+2Fc^2^)/3'
_refine_ls_weighting_scheme calc
_refine_ls_wR_factor_gt 0.1099
_refine_ls_wR_factor_ref 0.1237
_reflns_Friedel_coverage 0.000
_reflns_Friedel_fraction_full .
_reflns_Friedel_fraction_max .
_reflns_number_gt 6993
_reflns_number_total 8794
_reflns_threshold_expression 'I > 2\s(I)'
_cod_data_source_file ICA-2020-500-119209.cif
_cod_data_source_block 3
_cod_original_sg_symbol_H-M 'P 21/n'
_cod_database_code 1565636
_shelx_shelxl_version_number 2014/7
_shelx_space_group_comment
;
The symmetry employed for this shelxl refinement is uniquely defined
by the following loop, which should always be used as a source of
symmetry information in preference to the above space-group names.
They are only intended as comments.
;

loop_
_space_group_symop_operation_xyz
'x, y, z'
'-x+1/2, y+1/2, -z+1/2'
'-x, -y, -z'
'x-1/2, -y-1/2, z-1/2'

loop_
_atom_site_label
_atom_site_type_symbol
_atom_site_fract_x
_atom_site_fract_y
_atom_site_fract_z
_atom_site_U_iso_or_equiv
_atom_site_adp_type
_atom_site_occupancy
_atom_site_site_symmetry_order
_atom_site_calc_flag
_atom_site_refinement_flags_posn
_atom_site_refinement_flags_adp
_atom_site_refinement_flags_occupancy
_atom_site_disorder_assembly
_atom_site_disorder_group
Cu1 Cu 0.31573(3) 0.73386(5) -0.00749(2) 0.02632(12) Uani 1 1 d . . . . .
Cu2 Cu 0.30329(2) 0.55692(4) 0.07792(2) 0.02333(12) Uani 1 1 d . . . . .
Cl1 Cl 0.33735(4) 0.49981(7) 0.00010(3) 0.02701(16) Uani 1 1 d . . . . .
Cl2 Cl 0.31262(4) 0.80661(7) 0.07286(3) 0.02662(16) Uani 1 1 d . . . . .
P1 P 0.31737(4) 0.83093(8) -0.08167(3) 0.02315(17) Uani 1 1 d . . . . .
P2 P 0.39133(4) 0.50927(8) 0.15640(3) 0.02210(16) Uani 1 1 d . . . . .
P3 P 0.17919(4) 0.52408(7) 0.04940(3) 0.02149(16) Uani 1 1 d . . . . .
C1 C 0.41320(17) 0.8799(3) -0.07444(12) 0.0252(6) Uani 1 1 d . . . . .
C2 C 0.46825(19) 0.7838(3) -0.04970(14) 0.0297(7) Uani 1 1 d . . . . .
H2 H 0.4552 0.7027 -0.0365 0.036 Uiso 1 1 calc R U . . .
C3 C 0.54262(19) 0.8087(3) -0.04467(14) 0.0331(7) Uani 1 1 d . . . . .
H3 H 0.5792 0.7436 -0.0287 0.040 Uiso 1 1 calc R U . . .
C4 C 0.56220(18) 0.9309(3) -0.06359(13) 0.0308(7) Uani 1 1 d . . . . .
H4 H 0.6121 0.9478 -0.0598 0.037 Uiso 1 1 calc R U . . .
C5 C 0.50817(19) 1.0270(3) -0.08790(14) 0.0323(7) Uani 1 1 d . . . . .
H5 H 0.5217 1.1091 -0.1002 0.039 Uiso 1 1 calc R U . . .
C6 C 0.43347(19) 1.0015(3) -0.09411(14) 0.0306(7) Uani 1 1 d . . . . .
H6 H 0.3968 1.0655 -0.1114 0.037 Uiso 1 1 calc R U . . .
C7 C 0.25792(17) 0.9817(3) -0.10556(12) 0.0242(6) Uani 1 1 d . . . . .
C8 C 0.27545(19) 1.1057(3) -0.07750(13) 0.0296(7) Uani 1 1 d . . . . .
H8 H 0.3204 1.1142 -0.0489 0.036 Uiso 1 1 calc R U . . .
C9 C 0.2265(2) 1.2165(3) -0.09180(14) 0.0328(7) Uani 1 1 d . . . . .
H9 H 0.2396 1.2996 -0.0738 0.039 Uiso 1 1 calc R U . . .
C10 C 0.15829(19) 1.2030(3) -0.13281(14) 0.0309(7) Uani 1 1 d . . . . .
H10 H 0.1247 1.2760 -0.1414 0.037 Uiso 1 1 calc R U . . .
C11 C 0.13990(18) 1.0808(3) -0.16107(13) 0.0288(7) Uani 1 1 d . . . . .
H11 H 0.0941 1.0718 -0.1888 0.035 Uiso 1 1 calc R U . . .
C12 C 0.19014(18) 0.9713(3) -0.14793(12) 0.0261(6) Uani 1 1 d . . . . .
H12 H 0.1782 0.8905 -0.1677 0.031 Uiso 1 1 calc R U . . .
C13 C 0.29105(17) 0.7196(3) -0.14077(12) 0.0239(6) Uani 1 1 d . . . . .
C14 C 0.24164(18) 0.6111(3) -0.14427(13) 0.0283(7) Uani 1 1 d . . . . .
H14 H 0.2237 0.5942 -0.1159 0.034 Uiso 1 1 calc R U . . .
C15 C 0.21905(19) 0.5280(3) -0.18987(14) 0.0331(7) Uani 1 1 d . . . . .
H15 H 0.1852 0.4570 -0.1924 0.040 Uiso 1 1 calc R U . . .
C16 C 0.2469(2) 0.5510(3) -0.23136(14) 0.0345(7) Uani 1 1 d . . . . .
H16 H 0.2320 0.4951 -0.2618 0.041 Uiso 1 1 calc R U . . .
C17 C 0.29711(19) 0.6572(3) -0.22800(13) 0.0319(7) Uani 1 1 d . . . . .
H17 H 0.3158 0.6724 -0.2561 0.038 Uiso 1 1 calc R U . . .
C18 C 0.31928(18) 0.7404(3) -0.18283(13) 0.0277(7) Uani 1 1 d . . . . .
H18 H 0.3534 0.8108 -0.1805 0.033 Uiso 1 1 calc R U . . .
C19 C 0.48243(17) 0.5843(3) 0.16352(13) 0.0254(6) Uani 1 1 d . . . . .
C20 C 0.50975(18) 0.5651(3) 0.12048(13) 0.0292(7) Uani 1 1 d . . . . .
H20 H 0.4808 0.5185 0.0897 0.035 Uiso 1 1 calc R U . . .
C21 C 0.57953(19) 0.6151(4) 0.12349(15) 0.0337(7) Uani 1 1 d . . . . .
H21 H 0.5976 0.6006 0.0950 0.040 Uiso 1 1 calc R U . . .
C22 C 0.62257(18) 0.6866(3) 0.16881(15) 0.0343(8) Uani 1 1 d . . . . .
H22 H 0.6692 0.7210 0.1706 0.041 Uiso 1 1 calc R U . . .
C23 C 0.59616(18) 0.7071(4) 0.21145(14) 0.0340(7) Uani 1 1 d . . . . .
H23 H 0.6250 0.7555 0.2418 0.041 Uiso 1 1 calc R U . . .
C24 C 0.52638(19) 0.6551(3) 0.20907(13) 0.0306(7) Uani 1 1 d . . . . .
H24 H 0.5092 0.6679 0.2380 0.037 Uiso 1 1 calc R U . . .
C25 C 0.36746(17) 0.5797(3) 0.21324(12) 0.0252(6) Uani 1 1 d . . . . .
C26 C 0.3508(2) 0.7198(3) 0.21263(14) 0.0340(7) Uani 1 1 d . . . . .
H26 H 0.3533 0.7745 0.1843 0.041 Uiso 1 1 calc R U . . .
C27 C 0.3306(2) 0.7770(4) 0.25394(15) 0.0377(8) Uani 1 1 d . . . . .
H27 H 0.3212 0.8705 0.2539 0.045 Uiso 1 1 calc R U . . .
C28 C 0.3242(2) 0.6960(4) 0.29527(15) 0.0379(8) Uani 1 1 d . . . . .
H28 H 0.3108 0.7349 0.3231 0.046 Uiso 1 1 calc R U . . .
C29 C 0.3377(2) 0.5571(4) 0.29521(15) 0.0428(9) Uani 1 1 d . . . . .
H29 H 0.3324 0.5022 0.3226 0.051 Uiso 1 1 calc R U . . .
C30 C 0.3592(2) 0.4993(4) 0.25444(14) 0.0358(8) Uani 1 1 d . . . . .
H30 H 0.3681 0.4055 0.2547 0.043 Uiso 1 1 calc R U . . .
C31 C 0.41384(18) 0.3304(3) 0.17493(12) 0.0255(6) Uani 1 1 d . . . . .
C32 C 0.48667(18) 0.2855(3) 0.20350(13) 0.0292(7) Uani 1 1 d . . . . .
H32 H 0.5261 0.3479 0.2135 0.035 Uiso 1 1 calc R U . . .
C33 C 0.5002(2) 0.1485(4) 0.21698(15) 0.0353(8) Uani 1 1 d . . . . .
H33 H 0.5488 0.1193 0.2357 0.042 Uiso 1 1 calc R U . . .
C34 C 0.4421(2) 0.0549(3) 0.20289(14) 0.0349(8) Uani 1 1 d . . . . .
H34 H 0.4515 -0.0366 0.2127 0.042 Uiso 1 1 calc R U . . .
C35 C 0.3697(2) 0.0975(3) 0.17415(14) 0.0331(7) Uani 1 1 d . . . . .
H35 H 0.3307 0.0343 0.1640 0.040 Uiso 1 1 calc R U . . .
C36 C 0.35578(18) 0.2345(3) 0.16060(13) 0.0281(7) Uani 1 1 d . . . . .
H36 H 0.3071 0.2628 0.1417 0.034 Uiso 1 1 calc R U . . .
C37 C 0.12843(17) 0.6081(3) 0.08940(13) 0.0249(6) Uani 1 1 d . . . . .
C38 C 0.15733(19) 0.5931(3) 0.14525(13) 0.0301(7) Uani 1 1 d . . . . .
H38 H 0.2004 0.5411 0.1608 0.036 Uiso 1 1 calc R U . . .
C39 C 0.1219(2) 0.6560(4) 0.17802(14) 0.0363(8) Uani 1 1 d . . . . .
H39 H 0.1406 0.6438 0.2153 0.044 Uiso 1 1 calc R U . . .
C40 C 0.0589(2) 0.7367(4) 0.15510(15) 0.0349(8) Uani 1 1 d . . . . .
H40 H 0.0354 0.7790 0.1769 0.042 Uiso 1 1 calc R U . . .
C41 C 0.03111(19) 0.7540(3) 0.09979(15) 0.0326(7) Uani 1 1 d . . . . .
H41 H -0.0105 0.8098 0.0845 0.039 Uiso 1 1 calc R U . . .
C42 C 0.06481(17) 0.6890(3) 0.06685(13) 0.0264(6) Uani 1 1 d . . . . .
H42 H 0.0449 0.6993 0.0296 0.032 Uiso 1 1 calc R U . . .
C43 C 0.15169(17) 0.3436(3) 0.04662(12) 0.0228(6) Uani 1 1 d . . . . .
C44 C 0.08952(17) 0.2968(3) 0.05878(13) 0.0265(6) Uani 1 1 d . . . . .
H44 H 0.0579 0.3587 0.0674 0.032 Uiso 1 1 calc R U . . .
C45 C 0.07498(19) 0.1573(3) 0.05796(14) 0.0321(7) Uani 1 1 d . . . . .
H45 H 0.0338 0.1260 0.0665 0.039 Uiso 1 1 calc R U . . .
C46 C 0.12130(19) 0.0642(3) 0.04454(15) 0.0335(7) Uani 1 1 d . . . . .
H46 H 0.1108 -0.0290 0.0435 0.040 Uiso 1 1 calc R U . . .
C47 C 0.1833(2) 0.1105(3) 0.03262(15) 0.0341(8) Uani 1 1 d . . . . .
H47 H 0.2146 0.0483 0.0238 0.041 Uiso 1 1 calc R U . . .
C48 C 0.19855(18) 0.2493(3) 0.03393(14) 0.0301(7) Uani 1 1 d . . . . .
H48 H 0.2405 0.2800 0.0263 0.036 Uiso 1 1 calc R U . . .
C49 C 0.13285(16) 0.5899(3) -0.01903(12) 0.0225(6) Uani 1 1 d . . . . .
C50 C 0.09530(17) 0.5064(3) -0.06270(13) 0.0273(7) Uani 1 1 d . . . . .
H50 H 0.0929 0.4124 -0.0577 0.033 Uiso 1 1 calc R U . . .
C51 C 0.06140(18) 0.5623(4) -0.11383(13) 0.0315(7) Uani 1 1 d . . . . .
H51 H 0.0364 0.5058 -0.1428 0.038 Uiso 1 1 calc R U . . .
C52 C 0.06494(19) 0.7025(4) -0.12163(14) 0.0333(7) Uani 1 1 d . . . . .
H52 H 0.0417 0.7403 -0.1556 0.040 Uiso 1 1 calc R U . . .
C53 C 0.10320(18) 0.7857(3) -0.07854(14) 0.0308(7) Uani 1 1 d . . . . .
H53 H 0.1055 0.8796 -0.0837 0.037 Uiso 1 1 calc R U . . .
C54 C 0.13788(17) 0.7304(3) -0.02805(13) 0.0269(7) Uani 1 1 d . . . . .
H54 H 0.1649 0.7869 0.0003 0.032 Uiso 1 1 calc R U . . .

loop_
_atom_site_aniso_label
_atom_site_aniso_U_11
_atom_site_aniso_U_22
_atom_site_aniso_U_33
_atom_site_aniso_U_23
_atom_site_aniso_U_13
_atom_site_aniso_U_12
Cu1 0.0301(2) 0.0254(2) 0.0272(2) 0.00311(18) 0.01462(19) -0.00064(18)
Cu2 0.0241(2) 0.0227(2) 0.0249(2) 0.00132(17) 0.01046(18) -0.00124(17)
Cl1 0.0344(4) 0.0232(3) 0.0278(4) 0.0011(3) 0.0163(3) 0.0038(3)
Cl2 0.0337(4) 0.0207(3) 0.0281(4) -0.0009(3) 0.0138(3) -0.0025(3)
P1 0.0258(4) 0.0215(4) 0.0256(4) 0.0014(3) 0.0133(3) 0.0001(3)
P2 0.0242(4) 0.0204(4) 0.0233(4) 0.0002(3) 0.0100(3) -0.0012(3)
P3 0.0231(4) 0.0189(3) 0.0250(4) -0.0003(3) 0.0114(3) -0.0007(3)
C1 0.0307(16) 0.0240(15) 0.0233(15) -0.0022(12) 0.0122(13) -0.0036(12)
C2 0.0346(17) 0.0206(15) 0.0366(18) 0.0026(13) 0.0155(15) -0.0014(13)
C3 0.0283(16) 0.0302(17) 0.0415(19) 0.0032(14) 0.0128(15) 0.0049(13)
C4 0.0266(16) 0.0318(17) 0.0359(18) -0.0037(14) 0.0132(14) -0.0040(13)
C5 0.0350(18) 0.0295(17) 0.0381(18) 0.0027(14) 0.0197(15) -0.0035(14)
C6 0.0323(17) 0.0254(16) 0.0374(18) 0.0047(13) 0.0160(15) 0.0009(13)
C7 0.0275(15) 0.0243(15) 0.0263(15) 0.0032(12) 0.0163(13) 0.0026(12)
C8 0.0316(16) 0.0312(17) 0.0275(16) -0.0032(13) 0.0117(13) -0.0015(13)
C9 0.0424(19) 0.0237(16) 0.0372(18) -0.0043(13) 0.0197(16) 0.0025(14)
C10 0.0333(17) 0.0312(17) 0.0348(18) 0.0057(14) 0.0201(15) 0.0080(14)
C11 0.0314(16) 0.0313(17) 0.0270(16) 0.0035(13) 0.0142(14) 0.0009(13)
C12 0.0345(17) 0.0216(15) 0.0265(15) 0.0014(12) 0.0159(13) -0.0011(12)
C13 0.0266(15) 0.0197(14) 0.0270(15) 0.0016(12) 0.0112(13) 0.0034(12)
C14 0.0325(16) 0.0251(16) 0.0316(17) 0.0029(13) 0.0164(14) 0.0002(13)
C15 0.0325(17) 0.0239(16) 0.0403(19) 0.0000(14) 0.0086(15) -0.0026(13)
C16 0.0404(19) 0.0294(17) 0.0304(17) -0.0047(14) 0.0075(15) 0.0076(14)
C17 0.0359(18) 0.0344(17) 0.0286(17) 0.0006(14) 0.0150(14) 0.0072(14)
C18 0.0284(16) 0.0235(15) 0.0333(17) -0.0002(13) 0.0132(14) 0.0022(12)
C19 0.0242(15) 0.0191(14) 0.0326(16) 0.0019(12) 0.0092(13) -0.0005(12)
C20 0.0313(17) 0.0272(16) 0.0313(17) 0.0018(13) 0.0133(14) 0.0005(13)
C21 0.0323(17) 0.0346(18) 0.0398(19) 0.0042(15) 0.0193(15) 0.0008(14)
C22 0.0248(16) 0.0279(17) 0.050(2) 0.0134(15) 0.0117(15) 0.0010(13)
C23 0.0259(16) 0.0335(18) 0.0360(18) 0.0024(14) 0.0014(14) -0.0076(13)
C24 0.0342(17) 0.0273(16) 0.0310(17) 0.0028(13) 0.0120(14) -0.0030(13)
C25 0.0263(15) 0.0242(15) 0.0269(15) -0.0027(12) 0.0114(13) -0.0005(12)
C26 0.046(2) 0.0275(17) 0.0334(18) 0.0008(14) 0.0193(16) -0.0002(15)
C27 0.050(2) 0.0275(17) 0.040(2) -0.0058(15) 0.0205(17) 0.0009(15)
C28 0.044(2) 0.043(2) 0.0336(18) -0.0099(15) 0.0222(16) 0.0024(16)
C29 0.062(3) 0.040(2) 0.037(2) 0.0047(16) 0.0314(19) 0.0047(18)
C30 0.050(2) 0.0285(17) 0.0351(18) 0.0062(14) 0.0223(17) 0.0091(15)
C31 0.0330(16) 0.0232(15) 0.0259(15) -0.0002(12) 0.0172(13) -0.0004(12)
C32 0.0307(16) 0.0271(16) 0.0316(17) 0.0009(13) 0.0128(14) 0.0005(13)
C33 0.0361(18) 0.0309(17) 0.0419(19) 0.0074(15) 0.0171(16) 0.0087(14)
C34 0.048(2) 0.0219(16) 0.0410(19) 0.0043(14) 0.0239(17) 0.0033(14)
C35 0.0386(18) 0.0266(16) 0.0381(18) -0.0002(14) 0.0183(15) -0.0044(14)
C36 0.0291(16) 0.0282(16) 0.0308(16) 0.0003(13) 0.0152(13) -0.0007(13)
C37 0.0303(16) 0.0179(14) 0.0305(16) -0.0025(12) 0.0154(13) -0.0036(12)
C38 0.0327(17) 0.0291(16) 0.0325(17) -0.0008(13) 0.0163(14) 0.0008(13)
C39 0.0414(19) 0.042(2) 0.0288(17) -0.0069(15) 0.0161(15) -0.0071(16)
C40 0.0383(19) 0.0348(18) 0.0398(19) -0.0145(15) 0.0238(16) -0.0066(15)
C41 0.0300(17) 0.0273(17) 0.047(2) -0.0048(15) 0.0216(15) -0.0004(13)
C42 0.0266(15) 0.0243(15) 0.0312(16) -0.0012(12) 0.0134(13) -0.0026(12)
C43 0.0270(15) 0.0200(14) 0.0234(14) 0.0019(11) 0.0111(12) 0.0003(12)
C44 0.0266(15) 0.0223(15) 0.0338(17) -0.0010(12) 0.0145(13) 0.0024(12)
C45 0.0345(17) 0.0270(16) 0.0405(19) 0.0013(14) 0.0201(15) -0.0059(14)
C46 0.0357(18) 0.0205(16) 0.047(2) 0.0002(14) 0.0174(16) -0.0036(13)
C47 0.0396(19) 0.0206(16) 0.050(2) -0.0032(14) 0.0249(17) 0.0018(14)
C48 0.0292(16) 0.0258(16) 0.0413(19) -0.0016(14) 0.0197(14) -0.0007(13)
C49 0.0209(14) 0.0250(15) 0.0270(15) 0.0020(12) 0.0151(12) 0.0039(12)
C50 0.0304(16) 0.0253(15) 0.0319(17) -0.0005(13) 0.0180(14) -0.0022(13)
C51 0.0289(16) 0.0385(19) 0.0291(17) -0.0001(14) 0.0123(14) -0.0016(14)
C52 0.0308(17) 0.0404(19) 0.0313(17) 0.0095(14) 0.0140(14) 0.0063(14)
C53 0.0300(16) 0.0287(16) 0.0411(19) 0.0091(14) 0.0217(15) 0.0039(13)
C54 0.0244(15) 0.0250(15) 0.0365(17) -0.0001(13) 0.0172(13) -0.0002(12)

loop_
_atom_type_symbol
_atom_type_description
_atom_type_scat_dispersion_real
_atom_type_scat_dispersion_imag
_atom_type_scat_source
C C 0.0181 0.0091 'International Tables Vol C Tables 4.2.6.8 and 6.1.1.4'
H H 0.0000 0.0000 'International Tables Vol C Tables 4.2.6.8 and 6.1.1.4'
Cu Cu -1.9646 0.5888 'International Tables Vol C Tables 4.2.6.8 and 6.1.1.4'
P P 0.2955 0.4335 'International Tables Vol C Tables 4.2.6.8 and 6.1.1.4'
Cl Cl 0.3639 0.7018 'International Tables Vol C Tables 4.2.6.8 and 6.1.1.4'

loop_
_geom_angle_atom_site_label_1
_geom_angle_atom_site_label_2
_geom_angle_atom_site_label_3
_geom_angle
_geom_angle_site_symmetry_1
_geom_angle_site_symmetry_3
P1 Cu1 Cl2 135.75(3) . .
P1 Cu1 Cl1 116.84(3) . .
Cl2 Cu1 Cl1 106.86(3) . .
P1 Cu1 Cu2 168.60(3) . .
Cl2 Cu1 Cu2 55.08(2) . .
Cl1 Cu1 Cu2 53.44(2) . .
P2 Cu2 P3 131.13(3) . .
P2 Cu2 Cl1 114.17(3) . .
P3 Cu2 Cl1 103.36(3) . .
P2 Cu2 Cl2 102.31(3) . .
P3 Cu2 Cl2 102.18(3) . .
Cl1 Cu2 Cl2 98.04(3) . .
P2 Cu2 Cu1 127.75(3) . .
P3 Cu2 Cu1 99.98(3) . .
Cl1 Cu2 Cu1 50.74(2) . .
Cl2 Cu2 Cu1 48.72(2) . .
Cu1 Cl1 Cu2 75.82(3) . .
Cu1 Cl2 Cu2 76.20(3) . .
C1 P1 C13 102.97(14) . .
C1 P1 C7 107.46(14) . .
C13 P1 C7 103.05(14) . .
C1 P1 Cu1 109.40(10) . .
C13 P1 Cu1 114.92(10) . .
C7 P1 Cu1 117.79(10) . .
C19 P2 C31 103.24(14) . .
C19 P2 C25 104.30(14) . .
C31 P2 C25 103.95(14) . .
C19 P2 Cu2 113.58(10) . .
C31 P2 Cu2 118.89(11) . .
C25 P2 Cu2 111.41(10) . .
C43 P3 C49 105.16(14) . .
C43 P3 C37 104.89(13) . .
C49 P3 C37 103.56(14) . .
C43 P3 Cu2 113.81(10) . .
C49 P3 Cu2 112.52(9) . .
C37 P3 Cu2 115.78(10) . .
C2 C1 C6 119.4(3) . .
C2 C1 P1 115.8(2) . .
C6 C1 P1 124.8(2) . .
C3 C2 C1 120.2(3) . .
C3 C2 H2 119.9 . .
C1 C2 H2 119.9 . .
C2 C3 C4 119.9(3) . .
C2 C3 H3 120.1 . .
C4 C3 H3 120.1 . .
C5 C4 C3 120.4(3) . .
C5 C4 H4 119.8 . .
C3 C4 H4 119.8 . .
C4 C5 C6 120.0(3) . .
C4 C5 H5 120.0 . .
C6 C5 H5 120.0 . .
C5 C6 C1 120.1(3) . .
C5 C6 H6 119.9 . .
C1 C6 H6 119.9 . .
C12 C7 C8 118.5(3) . .
C12 C7 P1 120.8(2) . .
C8 C7 P1 120.3(2) . .
C9 C8 C7 120.8(3) . .
C9 C8 H8 119.6 . .
C7 C8 H8 119.6 . .
C10 C9 C8 119.9(3) . .
C10 C9 H9 120.0 . .
C8 C9 H9 120.0 . .
C9 C10 C11 120.1(3) . .
C9 C10 H10 120.0 . .
C11 C10 H10 120.0 . .
C10 C11 C12 119.9(3) . .
C10 C11 H11 120.0 . .
C12 C11 H11 120.0 . .
C11 C12 C7 120.7(3) . .
C11 C12 H12 119.6 . .
C7 C12 H12 119.6 . .
C18 C13 C14 118.9(3) . .
C18 C13 P1 121.4(2) . .
C14 C13 P1 119.7(2) . .
C15 C14 C13 120.4(3) . .
C15 C14 H14 119.8 . .
C13 C14 H14 119.8 . .
C16 C15 C14 119.8(3) . .
C16 C15 H15 120.1 . .
C14 C15 H15 120.1 . .
C15 C16 C17 120.3(3) . .
C15 C16 H16 119.8 . .
C17 C16 H16 119.8 . .
C18 C17 C16 119.9(3) . .
C18 C17 H17 120.1 . .
C16 C17 H17 120.1 . .
C17 C18 C13 120.6(3) . .
C17 C18 H18 119.7 . .
C13 C18 H18 119.7 . .
C24 C19 C20 119.0(3) . .
C24 C19 P2 124.1(2) . .
C20 C19 P2 116.9(2) . .
C21 C20 C19 120.5(3) . .
C21 C20 H20 119.8 . .
C19 C20 H20 119.8 . .
C20 C21 C22 120.1(3) . .
C20 C21 H21 119.9 . .
C22 C21 H21 119.9 . .
C23 C22 C21 120.0(3) . .
C23 C22 H22 120.0 . .
C21 C22 H22 120.0 . .
C22 C23 C24 120.2(3) . .
C22 C23 H23 119.9 . .
C24 C23 H23 119.9 . .
C23 C24 C19 120.2(3) . .
C23 C24 H24 119.9 . .
C19 C24 H24 119.9 . .
C30 C25 C26 118.5(3) . .
C30 C25 P2 123.1(2) . .
C26 C25 P2 118.2(2) . .
C27 C26 C25 120.3(3) . .
C27 C26 H26 119.8 . .
C25 C26 H26 119.8 . .
C26 C27 C28 120.4(3) . .
C26 C27 H27 119.8 . .
C28 C27 H27 119.8 . .
C29 C28 C27 119.8(3) . .
C29 C28 H28 120.1 . .
C27 C28 H28 120.1 . .
C28 C29 C30 120.2(3) . .
C28 C29 H29 119.9 . .
C30 C29 H29 119.9 . .
C29 C30 C25 120.7(3) . .
C29 C30 H30 119.7 . .
C25 C30 H30 119.7 . .
C36 C31 C32 118.6(3) . .
C36 C31 P2 118.5(2) . .
C32 C31 P2 122.8(2) . .
C33 C32 C31 120.2(3) . .
C33 C32 H32 119.9 . .
C31 C32 H32 119.9 . .
C34 C33 C32 120.6(3) . .
C34 C33 H33 119.7 . .
C32 C33 H33 119.7 . .
C33 C34 C35 119.9(3) . .
C33 C34 H34 120.0 . .
C35 C34 H34 120.0 . .
C36 C35 C34 119.8(3) . .
C36 C35 H35 120.1 . .
C34 C35 H35 120.1 . .
C35 C36 C31 120.9(3) . .
C35 C36 H36 119.6 . .
C31 C36 H36 119.6 . .
C38 C37 C42 119.1(3) . .
C38 C37 P3 117.4(2) . .
C42 C37 P3 123.5(2) . .
C37 C38 C39 120.2(3) . .
C37 C38 H38 119.9 . .
C39 C38 H38 119.9 . .
C40 C39 C38 120.1(3) . .
C40 C39 H39 120.0 . .
C38 C39 H39 120.0 . .
C41 C40 C39 119.7(3) . .
C41 C40 H40 120.1 . .
C39 C40 H40 120.1 . .
C40 C41 C42 120.5(3) . .
C40 C41 H41 119.7 . .
C42 C41 H41 119.7 . .
C41 C42 C37 120.3(3) . .
C41 C42 H42 119.8 . .
C37 C42 H42 119.8 . .
C44 C43 C48 119.3(3) . .
C44 C43 P3 123.8(2) . .
C48 C43 P3 116.8(2) . .
C45 C44 C43 119.8(3) . .
C45 C44 H44 120.1 . .
C43 C44 H44 120.1 . .
C46 C45 C44 120.5(3) . .
C46 C45 H45 119.7 . .
C44 C45 H45 119.7 . .
C45 C46 C47 119.8(3) . .
C45 C46 H46 120.1 . .
C47 C46 H46 120.1 . .
C48 C47 C46 119.9(3) . .
C48 C47 H47 120.1 . .
C46 C47 H47 120.1 . .
C47 C48 C43 120.7(3) . .
C47 C48 H48 119.7 . .
C43 C48 H48 119.7 . .
C50 C49 C54 118.6(3) . .
C50 C49 P3 123.2(2) . .
C54 C49 P3 118.2(2) . .
C51 C50 C49 120.6(3) . .
C51 C50 H50 119.7 . .
C49 C50 H50 119.7 . .
C52 C51 C50 120.0(3) . .
C52 C51 H51 120.0 . .
C50 C51 H51 120.0 . .
C53 C52 C51 119.7(3) . .
C53 C52 H52 120.2 . .
C51 C52 H52 120.2 . .
C54 C53 C52 120.5(3) . .
C54 C53 H53 119.7 . .
C52 C53 H53 119.7 . .
C53 C54 C49 120.6(3) . .
C53 C54 H54 119.7 . .
C49 C54 H54 119.7 . .

loop_
_geom_bond_atom_site_label_1
_geom_bond_atom_site_label_2
_geom_bond_distance
_geom_bond_site_symmetry_2
Cu1 P1 2.1758(9) .
Cu1 Cl2 2.2458(8) .
Cu1 Cl1 2.3178(8) .
Cu1 Cu2 2.9022(6) .
Cu2 P2 2.2231(9) .
Cu2 P3 2.2344(9) .
Cu2 Cl1 2.4044(8) .
Cu2 Cl2 2.4505(8) .
P1 C1 1.821(3) .
P1 C13 1.822(3) .
P1 C7 1.831(3) .
P2 C19 1.823(3) .
P2 C31 1.825(3) .
P2 C25 1.831(3) .
P3 C43 1.831(3) .
P3 C49 1.832(3) .
P3 C37 1.836(3) .
C1 C2 1.390(4) .
C1 C6 1.398(4) .
C2 C3 1.389(5) .
C2 H2 0.9300 .
C3 C4 1.389(5) .
C3 H3 0.9300 .
C4 C5 1.377(5) .
C4 H4 0.9300 .
C5 C6 1.389(5) .
C5 H5 0.9300 .
C6 H6 0.9300 .
C7 C12 1.392(4) .
C7 C8 1.398(4) .
C8 C9 1.391(5) .
C8 H8 0.9300 .
C9 C10 1.383(5) .
C9 H9 0.9300 .
C10 C11 1.387(5) .
C10 H10 0.9300 .
C11 C12 1.394(4) .
C11 H11 0.9300 .
C12 H12 0.9300 .
C13 C18 1.393(4) .
C13 C14 1.395(4) .
C14 C15 1.390(5) .
C14 H14 0.9300 .
C15 C16 1.378(5) .
C15 H15 0.9300 .
C16 C17 1.388(5) .
C16 H16 0.9300 .
C17 C18 1.382(4) .
C17 H17 0.9300 .
C18 H18 0.9300 .
C19 C24 1.391(4) .
C19 C20 1.403(4) .
C20 C21 1.383(4) .
C20 H20 0.9300 .
C21 C22 1.386(5) .
C21 H21 0.9300 .
C22 C23 1.384(5) .
C22 H22 0.9300 .
C23 C24 1.395(4) .
C23 H23 0.9300 .
C24 H24 0.9300 .
C25 C30 1.388(4) .
C25 C26 1.402(4) .
C26 C27 1.382(5) .
C26 H26 0.9300 .
C27 C28 1.380(5) .
C27 H27 0.9300 .
C28 C29 1.379(5) .
C28 H28 0.9300 .
C29 C30 1.386(5) .
C29 H29 0.9300 .
C30 H30 0.9300 .
C31 C36 1.395(4) .
C31 C32 1.400(4) .
C32 C33 1.385(5) .
C32 H32 0.9300 .
C33 C34 1.380(5) .
C33 H33 0.9300 .
C34 C35 1.387(5) .
C34 H34 0.9300 .
C35 C36 1.387(5) .
C35 H35 0.9300 .
C36 H36 0.9300 .
C37 C38 1.391(4) .
C37 C42 1.394(4) .
C38 C39 1.397(4) .
C38 H38 0.9300 .
C39 C40 1.387(5) .
C39 H39 0.9300 .
C40 C41 1.380(5) .
C40 H40 0.9300 .
C41 C42 1.388(4) .
C41 H41 0.9300 .
C42 H42 0.9300 .
C43 C44 1.394(4) .
C43 C48 1.393(4) .
C44 C45 1.387(4) .
C44 H44 0.9300 .
C45 C46 1.387(5) .
C45 H45 0.9300 .
C46 C47 1.386(5) .
C46 H46 0.9300 .
C47 C48 1.383(4) .
C47 H47 0.9300 .
C48 H48 0.9300 .
C49 C50 1.393(4) .
C49 C54 1.401(4) .
C50 C51 1.392(5) .
C50 H50 0.9300 .
C51 C52 1.388(5) .
C51 H51 0.9300 .
C52 C53 1.384(5) .
C52 H52 0.9300 .
C53 C54 1.378(5) .
C53 H53 0.9300 .
C54 H54 0.9300 .
